data_4074068
loop_
_publ_author_name
'Kotov, Vasily V.'
'Wang, Cun'
'Kehr, Gerald'
'Fr\"ohlich, Roland'
'Erker, Gerhard'

_publ_section_title
;
 Remarkable Dichotomy of Oligomeric Chain Structures of
 Dilithium(amidoalkyl-cyclopentadienide) Systems Li2[C5H4-CHR-NAr]
;
_journal_issue 25
_journal_name_full Organometallics
_journal_page_first 6258
_journal_paper_doi 10.1021/om700885g
_journal_volume 26
_journal_year 2007
_chemical_formula_sum 'C18 H23 Li2 N O2'
_chemical_formula_weight 299.25
_chemical_name_systematic
; 
 ? 
;
_space_group_IT_number 15
_symmetry_cell_setting monoclinic
_symmetry_space_group_name_Hall '-C 2yc'
_symmetry_space_group_name_H-M 'C 1 2/c 1'
_atom_sites_solution_hydrogens geom
_atom_sites_solution_primary direct
_atom_sites_solution_secondary difmap
_audit_creation_method SHELXL-97
_cell_angle_alpha 90.00
_cell_angle_beta 113.87(1)
_cell_angle_gamma 90.00
_cell_formula_units_Z 8
_cell_length_a 24.270(1)
_cell_length_b 9.386(1)
_cell_length_c 16.451(1)
_cell_measurement_reflns_used 3117
_cell_measurement_temperature 223(2)
_cell_measurement_theta_max 68.25
_cell_measurement_theta_min 0.88
_cell_volume 3427.0(5)
_computing_cell_refinement 'Collect (Nonius B.V., 1998)'
_computing_data_collection 'Collect (Nonius B.V., 1998)'
_computing_data_reduction 'Denzo-SMN(Otwinowski & Minor, 1997)'
_computing_molecular_graphics 'XP (BrukerAXS, 2000) and SCHAKAL (Keller, 1997)'
_computing_publication_material 'SHELXL-97 (Sheldrick, 1997)'
_computing_structure_refinement 'SHELXL-97 (Sheldrick, 1997)'
_computing_structure_solution 'SHELXS-97 (Sheldrick, 1990)'
_diffrn_ambient_temperature 223(2)
_diffrn_measured_fraction_theta_full 0.970
_diffrn_measured_fraction_theta_max 0.970
_diffrn_measurement_device_type 'Nonius KappaCCD APEXII'
_diffrn_measurement_method '\w and \f scans'
_diffrn_radiation_monochromator graphite
_diffrn_radiation_source 'fine-focus sealed tube'
_diffrn_radiation_type CuK\a
_diffrn_radiation_wavelength 1.54178
_diffrn_reflns_av_R_equivalents 0.046
_diffrn_reflns_av_sigmaI/netI 0.0201
_diffrn_reflns_limit_h_max 28
_diffrn_reflns_limit_h_min -28
_diffrn_reflns_limit_k_max 11
_diffrn_reflns_limit_k_min -11
_diffrn_reflns_limit_l_max 17
_diffrn_reflns_limit_l_min -19
_diffrn_reflns_number 20799
_diffrn_reflns_theta_full 67.99
_diffrn_reflns_theta_max 67.99
_diffrn_reflns_theta_min 5.12
_exptl_absorpt_coefficient_mu 0.566
_exptl_absorpt_correction_T_max 0.9455
_exptl_absorpt_correction_T_min 0.8264
_exptl_absorpt_correction_type empirical
_exptl_absorpt_process_details 'Denzo (Otwinowski, Borek, Majewski & Minor, 2003)'
_exptl_crystal_colour colourless
_exptl_crystal_density_diffrn 1.160
_exptl_crystal_density_method 'not measured'
_exptl_crystal_description needle
_exptl_crystal_F_000 1280
_exptl_crystal_size_max 0.35
_exptl_crystal_size_mid 0.15
_exptl_crystal_size_min 0.10
_refine_diff_density_max 0.270
_refine_diff_density_min -0.160
_refine_diff_density_rms 0.031
_refine_ls_extinction_method none
_refine_ls_goodness_of_fit_ref 1.005
_refine_ls_hydrogen_treatment riding
_refine_ls_matrix_type full
_refine_ls_number_parameters 249
_refine_ls_number_reflns 3027
_refine_ls_number_restraints 0
_refine_ls_restrained_S_all 1.005
_refine_ls_R_factor_all 0.0552
_refine_ls_R_factor_gt 0.0492
_refine_ls_shift/su_max 0.000
_refine_ls_shift/su_mean 0.000
_refine_ls_structure_factor_coef Fsqd
_refine_ls_weighting_details 'calc w=1/[\s^2^(Fo^2^)+(0.0674P)^2^+2.3770P] where P=(Fo^2^+2Fc^2^)/3'
_refine_ls_weighting_scheme calc
_refine_ls_wR_factor_gt 0.1277
_refine_ls_wR_factor_ref 0.1334
_reflns_number_gt 2670
_reflns_number_total 3027
_reflns_threshold_expression >2sigma(I)
_cod_data_source_file om700885g-file001.cif
_cod_data_source_block erk3423
_cod_original_cell_volume 3427.0(4)
_cod_original_sg_symbol_H-M C2/c
_cod_database_code 4074068

loop_
_symmetry_equiv_pos_as_xyz
'x, y, z'
'-x, y, -z+1/2'
'x+1/2, y+1/2, z'
'-x+1/2, y+1/2, -z+1/2'
'-x, -y, -z'
'x, -y, z-1/2'
'-x+1/2, -y+1/2, -z'
'x+1/2, -y+1/2, z-1/2'

loop_
_atom_site_label
_atom_site_type_symbol
_atom_site_fract_x
_atom_site_fract_y
_atom_site_fract_z
_atom_site_U_iso_or_equiv
_atom_site_adp_type
_atom_site_occupancy
_atom_site_symmetry_multiplicity
_atom_site_calc_flag
_atom_site_refinement_flags
_atom_site_disorder_assembly
_atom_site_disorder_group
Li1 Li 0.5000 0.5000 0.0000 0.0514(9) Uani 1 2 d S . .
Li2 Li 0.5000 0.8567(4) 0.2500 0.0492(9) Uani 1 2 d S . .
Li3 Li 0.40646(12) 0.7305(3) 0.26568(18) 0.0537(7) Uani 1 1 d . . .
O1 O 0.44285(5) 0.98694(13) 0.27722(7) 0.0605(4) Uani 1 1 d . . .
N1 N 0.42381(5) 0.79559(13) 0.15720(7) 0.0393(3) Uani 1 1 d . . .
C1 C 0.48534(6) 0.64534(16) 0.10375(9) 0.0383(3) Uani 1 1 d . . .
C2 C 0.51682(7) 0.52437(18) 0.14870(10) 0.0479(4) Uani 1 1 d . . .
H2 H 0.5024 0.4575 0.1779 0.057 Uiso 1 1 calc R . .
C3 C 0.57273(8) 0.5178(2) 0.14363(12) 0.0617(5) Uani 1 1 d . . .
H3 H 0.6021 0.4468 0.1685 0.074 Uiso 1 1 calc R . .
C4 C 0.57726(8) 0.6341(2) 0.09567(12) 0.0649(6) Uani 1 1 d . . .
H4 H 0.6103 0.6559 0.0819 0.078 Uiso 1 1 calc R . .
C5 C 0.52379(8) 0.71513(19) 0.07062(11) 0.0536(4) Uani 1 1 d . . .
H5 H 0.5153 0.8003 0.0378 0.064 Uiso 1 1 calc R . .
C6 C 0.42233(7) 0.69253(17) 0.08866(10) 0.0454(4) Uani 1 1 d . . .
H6 H 0.4049 0.7416 0.0305 0.054 Uiso 1 1 calc R . .
C7 C 0.38194(8) 0.5671(2) 0.08464(15) 0.0709(6) Uani 1 1 d . . .
H7A H 0.3967 0.5200 0.1420 0.106 Uiso 1 1 calc R . .
H7B H 0.3821 0.5004 0.0397 0.106 Uiso 1 1 calc R . .
H7C H 0.3412 0.6007 0.0696 0.106 Uiso 1 1 calc R . .
C8 C 0.39162(6) 0.91825(16) 0.12828(9) 0.0391(3) Uani 1 1 d . . .
C9 C 0.34914(8) 0.9538(2) 0.04244(11) 0.0553(4) Uani 1 1 d . . .
H9 H 0.3406 0.8873 -0.0038 0.066 Uiso 1 1 calc R . .
C10 C 0.31948(9) 1.0843(2) 0.02424(13) 0.0722(6) Uani 1 1 d . . .
H10 H 0.2911 1.1030 -0.0337 0.087 Uiso 1 1 calc R . .
C11 C 0.33050(10) 1.1862(2) 0.08837(15) 0.0740(6) Uani 1 1 d . . .
H11 H 0.3105 1.2744 0.0747 0.089 Uiso 1 1 calc R . .
C12 C 0.37208(8) 1.15654(19) 0.17450(14) 0.0636(5) Uani 1 1 d . . .
H12 H 0.3803 1.2248 0.2197 0.076 Uiso 1 1 calc R . .
C13 C 0.40093(7) 1.02742(17) 0.19287(10) 0.0467(4) Uani 1 1 d . . .
C14 C 0.46162(11) 1.0920(2) 0.34625(14) 0.0847(7) Uani 1 1 d . . .
H14A H 0.4752 1.1766 0.3259 0.127 Uiso 1 1 calc R . .
H14B H 0.4944 1.0542 0.3984 0.127 Uiso 1 1 calc R . .
H14C H 0.4280 1.1162 0.3613 0.127 Uiso 1 1 calc R . .
O2 O 0.31955(5) 0.77948(16) 0.23445(8) 0.0649(4) Uani 1 1 d . . .
C15A C 0.2717(6) 0.7581(16) 0.1495(10) 0.059(3) Uani 0.477(13) 1 d P A 1
H15A H 0.2563 0.6603 0.1427 0.071 Uiso 0.477(13) 1 calc PR A 1
H15B H 0.2844 0.7794 0.1013 0.071 Uiso 0.477(13) 1 calc PR A 1
C16A C 0.2233(6) 0.8693(18) 0.1521(8) 0.117(5) Uani 0.477(13) 1 d P A 1
H16A H 0.1822 0.8334 0.1199 0.141 Uiso 0.477(13) 1 calc PR A 1
H16B H 0.2274 0.9609 0.1265 0.141 Uiso 0.477(13) 1 calc PR A 1
C17A C 0.2394(6) 0.8838(19) 0.2565(10) 0.094(4) Uani 0.477(13) 1 d P A 1
H17A H 0.2211 0.9681 0.2708 0.113 Uiso 0.477(13) 1 calc PR A 1
H17B H 0.2292 0.7981 0.2816 0.113 Uiso 0.477(13) 1 calc PR A 1
C18A C 0.3063(6) 0.9001(12) 0.2828(9) 0.071(2) Uani 0.477(13) 1 d P A 1
H18A H 0.3159 0.9921 0.2634 0.085 Uiso 0.477(13) 1 calc PR A 1
H18B H 0.3288 0.8909 0.3473 0.085 Uiso 0.477(13) 1 calc PR A 1
C15B C 0.2665(6) 0.7742(16) 0.1510(7) 0.068(4) Uani 0.523(13) 1 d P A 2
H15C H 0.2704 0.8432 0.1089 0.082 Uiso 0.523(13) 1 calc PR A 2
H15D H 0.2622 0.6789 0.1247 0.082 Uiso 0.523(13) 1 calc PR A 2
C16B C 0.2155(3) 0.8073(9) 0.1689(6) 0.0645(16) Uani 0.523(13) 1 d P A 2
H16C H 0.2015 0.7249 0.1919 0.077 Uiso 0.523(13) 1 calc PR A 2
H16D H 0.1822 0.8456 0.1166 0.077 Uiso 0.523(13) 1 calc PR A 2
C17B C 0.2427(6) 0.9153(19) 0.2368(12) 0.129(6) Uani 0.523(13) 1 d P A 2
H17C H 0.2173 0.9372 0.2686 0.155 Uiso 0.523(13) 1 calc PR A 2
H17D H 0.2509 1.0032 0.2114 0.155 Uiso 0.523(13) 1 calc PR A 2
C18B C 0.2993(5) 0.8430(14) 0.2952(7) 0.078(2) Uani 0.523(13) 1 d P A 2
H18C H 0.3288 0.9116 0.3335 0.093 Uiso 0.523(13) 1 calc PR A 2
H18D H 0.2916 0.7709 0.3324 0.093 Uiso 0.523(13) 1 calc PR A 2

loop_
_atom_site_aniso_label
_atom_site_aniso_U_11
_atom_site_aniso_U_22
_atom_site_aniso_U_33
_atom_site_aniso_U_23
_atom_site_aniso_U_13
_atom_site_aniso_U_12
Li1 0.048(2) 0.067(2) 0.0418(19) -0.0181(18) 0.0207(16) -0.0041(18)
Li2 0.0418(19) 0.047(2) 0.050(2) 0.000 0.0092(16) 0.000
Li3 0.0474(14) 0.0702(18) 0.0426(14) 0.0095(13) 0.0172(12) 0.0074(13)
O1 0.0647(7) 0.0534(7) 0.0434(6) -0.0160(5) 0.0012(5) 0.0193(6)
N1 0.0389(6) 0.0406(7) 0.0328(6) -0.0051(5) 0.0089(5) 0.0081(5)
C1 0.0412(7) 0.0439(8) 0.0296(6) -0.0070(6) 0.0141(6) 0.0012(6)
C2 0.0542(9) 0.0513(9) 0.0387(8) -0.0013(7) 0.0193(7) 0.0102(7)
C3 0.0473(9) 0.0825(13) 0.0504(9) -0.0156(9) 0.0149(8) 0.0151(9)
C4 0.0425(9) 0.1006(15) 0.0573(10) -0.0370(11) 0.0262(8) -0.0188(9)
C5 0.0682(11) 0.0534(9) 0.0409(8) -0.0099(7) 0.0239(8) -0.0167(8)
C6 0.0433(8) 0.0519(9) 0.0351(7) -0.0096(6) 0.0098(6) 0.0076(7)
C7 0.0510(10) 0.0743(13) 0.0935(14) -0.0450(11) 0.0356(10) -0.0162(9)
C8 0.0360(7) 0.0433(8) 0.0372(7) 0.0031(6) 0.0142(6) 0.0042(6)
C9 0.0565(10) 0.0643(11) 0.0392(8) 0.0059(7) 0.0133(7) 0.0141(8)
C10 0.0743(13) 0.0806(14) 0.0547(11) 0.0267(10) 0.0191(9) 0.0337(11)
C11 0.0801(14) 0.0555(11) 0.0825(14) 0.0211(10) 0.0289(11) 0.0300(10)
C12 0.0660(11) 0.0455(10) 0.0740(12) -0.0009(9) 0.0227(10) 0.0143(8)
C13 0.0446(8) 0.0442(8) 0.0453(8) 0.0008(7) 0.0120(7) 0.0089(7)
C14 0.0898(15) 0.0738(14) 0.0631(12) -0.0345(11) 0.0027(11) 0.0164(12)
O2 0.0448(7) 0.1009(10) 0.0471(7) 0.0061(6) 0.0167(5) 0.0199(6)
C15A 0.030(3) 0.068(4) 0.073(6) 0.000(4) 0.014(3) 0.001(3)
C16A 0.088(7) 0.166(12) 0.072(5) -0.005(6) 0.006(4) 0.064(8)
C17A 0.056(5) 0.151(10) 0.081(5) -0.043(6) 0.035(4) -0.011(5)
C18A 0.059(4) 0.091(6) 0.066(4) -0.009(4) 0.029(3) 0.008(4)
C15B 0.054(5) 0.113(8) 0.036(4) -0.003(4) 0.016(3) 0.017(4)
C16B 0.041(2) 0.087(4) 0.061(4) -0.003(3) 0.017(2) 0.009(3)
C17B 0.076(7) 0.138(8) 0.135(12) -0.049(7) 0.003(5) 0.058(6)
C18B 0.054(4) 0.113(8) 0.060(4) -0.018(5) 0.018(3) 0.018(5)

loop_
_atom_type_symbol
_atom_type_description
_atom_type_scat_dispersion_real
_atom_type_scat_dispersion_imag
_atom_type_scat_source
C C 0.0181 0.0091 'International Tables Vol C Tables 4.2.6.8 and 6.1.1.4'
H H 0.0000 0.0000 'International Tables Vol C Tables 4.2.6.8 and 6.1.1.4'
Li Li 0.0008 0.0003 'International Tables Vol C Tables 4.2.6.8 and 6.1.1.4'
N N 0.0311 0.0180 'International Tables Vol C Tables 4.2.6.8 and 6.1.1.4'
O O 0.0492 0.0322 'International Tables Vol C Tables 4.2.6.8 and 6.1.1.4'

loop_
_geom_angle_atom_site_label_1
_geom_angle_atom_site_label_2
_geom_angle_atom_site_label_3
_geom_angle
_geom_angle_site_symmetry_1
_geom_angle_site_symmetry_3
C4 Li1 C4 180.00(15) 5_665 .
C4 Li1 C5 36.12(7) 5_665 5_665
C4 Li1 C5 143.88(7) . 5_665
C4 Li1 C5 143.88(7) 5_665 .
C4 Li1 C5 36.12(7) . .
C5 Li1 C5 180.00(8) 5_665 .
C4 Li1 C3 34.89(7) 5_665 5_665
C4 Li1 C3 145.11(7) . 5_665
C5 Li1 C3 59.02(7) 5_665 5_665
C5 Li1 C3 120.98(7) . 5_665
C4 Li1 C3 145.11(7) 5_665 .
C4 Li1 C3 34.89(7) . .
C5 Li1 C3 120.98(7) 5_665 .
C5 Li1 C3 59.02(7) . .
C3 Li1 C3 180.00(14) 5_665 .
C4 Li1 C1 59.72(5) 5_665 5_665
C4 Li1 C1 120.28(5) . 5_665
C5 Li1 C1 35.82(6) 5_665 5_665
C5 Li1 C1 144.18(6) . 5_665
C3 Li1 C1 59.16(5) 5_665 5_665
C3 Li1 C1 120.84(5) . 5_665
C4 Li1 C1 120.28(5) 5_665 .
C4 Li1 C1 59.72(5) . .
C5 Li1 C1 144.18(6) 5_665 .
C5 Li1 C1 35.82(6) . .
C3 Li1 C1 120.84(5) 5_665 .
C3 Li1 C1 59.16(5) . .
C1 Li1 C1 180.00(6) 5_665 .
C4 Li1 C2 121.79(7) 5_665 .
C4 Li1 C2 58.21(7) . .
C5 Li1 C2 121.55(6) 5_665 .
C5 Li1 C2 58.45(6) . .
C3 Li1 C2 144.99(6) 5_665 .
C3 Li1 C2 35.01(6) . .
C1 Li1 C2 144.89(5) 5_665 .
C1 Li1 C2 35.11(5) . .
C4 Li1 C2 58.21(7) 5_665 5_665
C4 Li1 C2 121.79(7) . 5_665
C5 Li1 C2 58.45(6) 5_665 5_665
C5 Li1 C2 121.55(6) . 5_665
C3 Li1 C2 35.01(6) 5_665 5_665
C3 Li1 C2 144.99(6) . 5_665
C1 Li1 C2 35.11(5) 5_665 5_665
C1 Li1 C2 144.89(5) . 5_665
C2 Li1 C2 180.0 . 5_665
N1 Li2 N1 145.7(2) . 2_655
N1 Li2 O1 121.41(8) . 2_655
N1 Li2 O1 80.42(6) 2_655 2_655
N1 Li2 O1 80.42(5) . .
N1 Li2 O1 121.41(8) 2_655 .
O1 Li2 O1 105.96(19) 2_655 .
N1 Li2 C8 174.40(16) . 2_655
N1 Li2 C8 29.93(5) 2_655 2_655
O1 Li2 C8 58.45(6) 2_655 2_655
O1 Li2 C8 105.09(11) . 2_655
N1 Li2 C8 29.93(5) . .
N1 Li2 C8 174.40(16) 2_655 .
O1 Li2 C8 105.09(11) 2_655 .
O1 Li2 C8 58.45(6) . .
C8 Li2 C8 154.78(17) 2_655 .
N1 Li2 Li3 50.88(8) . .
N1 Li2 Li3 111.65(13) 2_655 .
O1 Li2 Li3 166.95(15) 2_655 .
O1 Li2 Li3 63.98(8) . .
C8 Li2 Li3 130.46(8) 2_655 .
C8 Li2 Li3 62.95(7) . .
N1 Li2 Li3 111.65(13) . 2_655
N1 Li2 Li3 50.88(8) 2_655 2_655
O1 Li2 Li3 63.98(8) 2_655 2_655
O1 Li2 Li3 166.95(15) . 2_655
C8 Li2 Li3 62.95(7) 2_655 2_655
C8 Li2 Li3 130.46(8) . 2_655
Li3 Li2 Li3 127.2(2) . 2_655
N1 Li2 C13 150.47(12) . 2_655
N1 Li2 C13 58.45(6) 2_655 2_655
O1 Li2 C13 30.06(5) 2_655 2_655
O1 Li2 C13 99.00(14) . 2_655
C8 Li2 C13 30.80(5) 2_655 2_655
C8 Li2 C13 127.01(14) . 2_655
Li3 Li2 C13 153.77(9) . 2_655
Li3 Li2 C13 68.08(7) 2_655 2_655
N1 Li2 C13 58.45(6) . .
N1 Li2 C13 150.47(12) 2_655 .
O1 Li2 C13 99.00(14) 2_655 .
O1 Li2 C13 30.06(5) . .
C8 Li2 C13 127.01(14) 2_655 .
C8 Li2 C13 30.80(5) . .
Li3 Li2 C13 68.08(7) . .
Li3 Li2 C13 153.77(9) 2_655 .
C13 Li2 C13 107.85(15) 2_655 .
O2 Li3 N1 105.58(13) . .
O2 Li3 C4 94.79(12) . 2_655
N1 Li3 C4 159.63(15) . 2_655
O2 Li3 C3 106.36(13) . 2_655
N1 Li3 C3 134.89(15) . 2_655
C4 Li3 C3 33.60(8) 2_655 2_655
O2 Li3 C5 117.64(13) . 2_655
N1 Li3 C5 130.22(14) . 2_655
C4 Li3 C5 33.40(7) 2_655 2_655
C3 Li3 C5 54.28(8) 2_655 2_655
O2 Li3 O1 95.70(13) . .
N1 Li3 O1 66.56(9) . .
C4 Li3 O1 112.18(13) 2_655 .
C3 Li3 O1 139.01(13) 2_655 .
C5 Li3 O1 84.96(10) 2_655 .
O2 Li3 C2 137.61(15) . 2_655
N1 Li3 C2 109.03(12) . 2_655
C4 Li3 C2 52.77(8) 2_655 2_655
C3 Li3 C2 31.42(6) 2_655 2_655
C5 Li3 C2 51.21(7) 2_655 2_655
O1 Li3 C2 120.08(11) . 2_655
O2 Li3 Li2 136.06(16) . .
N1 Li3 Li2 46.48(7) . .
C4 Li3 Li2 116.94(12) 2_655 .
C3 Li3 Li2 116.94(13) 2_655 .
C5 Li3 Li2 84.23(9) 2_655 .
O1 Li3 Li2 45.80(9) . .
C2 Li3 Li2 86.18(11) 2_655 .
O2 Li3 C1 146.70(13) . 2_655
N1 Li3 C1 107.08(12) . 2_655
C4 Li3 C1 52.72(7) 2_655 2_655
C3 Li3 C1 52.01(7) 2_655 2_655
C5 Li3 C1 30.72(6) 2_655 2_655
O1 Li3 C1 91.36(10) . 2_655
C2 Li3 C1 29.93(5) 2_655 2_655
Li2 Li3 C1 67.89(8) . 2_655
O2 Li3 C8 82.51(10) . .
N1 Li3 C8 28.37(6) . .
C4 Li3 C8 163.33(15) 2_655 .
C3 Li3 C8 162.35(14) 2_655 .
C5 Li3 C8 135.37(13) 2_655 .
O1 Li3 C8 52.13(7) . .
C2 Li3 C8 136.59(12) 2_655 .
Li2 Li3 C8 58.20(8) . .
C1 Li3 C8 126.07(11) 2_655 .
C13 O1 C14 117.99(13) . .
C13 O1 Li2 103.42(9) . .
C14 O1 Li2 124.27(13) . .
C13 O1 Li3 95.25(11) . .
C14 O1 Li3 134.42(15) . .
Li2 O1 Li3 70.22(11) . .
C8 N1 C6 116.96(11) . .
C8 N1 Li2 104.64(14) . .
C6 N1 Li2 120.93(11) . .
C8 N1 Li3 105.09(12) . .
C6 N1 Li3 120.76(13) . .
Li2 N1 Li3 82.64(10) . .
C2 C1 C5 105.93(14) . .
C2 C1 C6 128.53(14) . .
C5 C1 C6 125.50(14) . .
C2 C1 Li1 72.47(8) . .
C5 C1 Li1 70.63(8) . .
C6 C1 Li1 119.78(9) . .
C2 C1 Li3 71.30(11) . 2_655
C5 C1 Li3 66.26(10) . 2_655
C6 C1 Li3 128.64(11) . 2_655
Li1 C1 Li3 111.26(8) . 2_655
C3 C2 C1 109.89(16) . .
C3 C2 Li1 72.13(9) . .
C1 C2 Li1 72.42(8) . .
C3 C2 Li3 64.78(12) . 2_655
C1 C2 Li3 78.77(11) . 2_655
Li1 C2 Li3 114.61(9) . 2_655
C4 C3 C2 107.74(16) . .
C4 C3 Li1 71.14(10) . .
C2 C3 Li1 72.86(9) . .
C4 C3 Li3 69.78(13) . 2_655
C2 C3 Li3 83.80(12) . 2_655
Li1 C3 Li3 124.89(11) . 2_655
C3 C4 C5 108.47(15) . .
C3 C4 Li1 73.97(11) . .
C5 C4 Li1 72.19(9) . .
C3 C4 Li3 76.61(13) . 2_655
C5 C4 Li3 81.29(12) . 2_655
Li1 C4 Li3 130.99(10) . 2_655
C4 C5 C1 107.97(16) . .
C4 C5 Li1 71.69(10) . .
C1 C5 Li1 73.54(9) . .
C4 C5 Li3 65.31(11) . 2_655
C1 C5 Li3 83.02(11) . 2_655
Li1 C5 Li3 120.82(11) . 2_655
N1 C6 C1 110.87(11) . .
N1 C6 C7 110.97(13) . .
C1 C6 C7 111.88(14) . .
N1 C8 C9 129.20(14) . .
N1 C8 C13 116.77(12) . .
C9 C8 C13 114.03(14) . .
N1 C8 Li2 45.43(10) . .
C9 C8 Li2 155.41(11) . .
C13 C8 Li2 77.51(11) . .
N1 C8 Li3 46.54(9) . .
C9 C8 Li3 140.14(13) . .
C13 C8 Li3 85.42(11) . .
Li2 C8 Li3 58.85(8) . .
C10 C9 C8 121.91(17) . .
C11 C10 C9 121.82(17) . .
C10 C11 C12 118.63(17) . .
C13 C12 C11 119.70(18) . .
C12 C13 O1 124.03(15) . .
C12 C13 C8 123.90(15) . .
O1 C13 C8 112.06(12) . .
C12 C13 Li2 153.89(14) . .
O1 C13 Li2 46.53(7) . .
C8 C13 Li2 71.69(9) . .
C18B O2 C15A 112.0(8) . .
C18B O2 C15B 104.7(8) . .
C15A O2 C15B 8.0(13) . .
C18B O2 C18A 24.5(5) . .
C15A O2 C18A 111.4(9) . .
C15B O2 C18A 103.3(8) . .
C18B O2 Li3 123.0(5) . .
C15A O2 Li3 124.9(7) . .
C15B O2 Li3 132.0(6) . .
C18A O2 Li3 117.8(5) . .
O2 C15A C16A 101.5(10) . .
C15A C16A C17A 102.9(10) . .
C18A C17A C16A 94.8(11) . .
O2 C18A C17A 102.0(10) . .
C16B C15B O2 108.0(9) . .
C15B C16B C17B 98.5(8) . .
C16B C17B C18B 101.1(12) . .
O2 C18B C17B 103.3(9) . .

loop_
_geom_bond_atom_site_label_1
_geom_bond_atom_site_label_2
_geom_bond_distance
_geom_bond_site_symmetry_2
Li1 C4 2.2777(17) 5_665
Li1 C4 2.2777(17) .
Li1 C5 2.2842(16) 5_665
Li1 C5 2.2842(16) .
Li1 C3 2.3133(18) 5_665
Li1 C3 2.3133(18) .
Li1 C1 2.3220(13) 5_665
Li1 C1 2.3220(13) .
Li1 C2 2.3227(15) .
Li1 C2 2.3227(15) 5_665
Li2 N1 1.9480(16) .
Li2 N1 1.9480(16) 2_655
Li2 O1 2.030(3) 2_655
Li2 O1 2.030(3) .
Li2 C8 2.6457(16) 2_655
Li2 C8 2.6457(16) .
Li2 Li3 2.664(3) .
Li2 Li3 2.664(3) 2_655
Li2 C13 2.721(3) 2_655
Li2 C13 2.721(3) .
Li3 O2 2.012(3) .
Li3 N1 2.084(3) .
Li3 C4 2.334(3) 2_655
Li3 C3 2.420(3) 2_655
Li3 C5 2.540(3) 2_655
Li3 O1 2.544(3) .
Li3 C2 2.659(3) 2_655
Li3 C1 2.754(3) 2_655
Li3 C8 2.772(3) .
O1 C13 1.4009(19) .
O1 C14 1.432(2) .
N1 C8 1.3644(18) .
N1 C6 1.4749(18) .
C1 C2 1.401(2) .
C1 C5 1.417(2) .
C1 C6 1.513(2) .
C1 Li3 2.754(3) 2_655
C2 C3 1.394(2) .
C2 Li3 2.659(3) 2_655
C3 C4 1.377(3) .
C3 Li3 2.420(3) 2_655
C4 C5 1.414(3) .
C4 Li3 2.334(3) 2_655
C5 Li3 2.540(3) 2_655
C6 C7 1.516(2) .
C8 C9 1.411(2) .
C8 C13 1.427(2) .
C9 C10 1.391(3) .
C10 C11 1.368(3) .
C11 C12 1.395(3) .
C12 C13 1.371(2) .
O2 C18B 1.411(11) .
O2 C15A 1.424(14) .
O2 C15B 1.454(12) .
O2 C18A 1.492(13) .
C15A C16A 1.59(2) .
C16A C17A 1.61(2) .
C17A C18A 1.511(18) .
C15B C16B 1.419(17) .
C16B C17B 1.454(19) .
C17B C18B 1.484(18) .

loop_
_geom_torsion_atom_site_label_1
_geom_torsion_atom_site_label_2
_geom_torsion_atom_site_label_3
_geom_torsion_atom_site_label_4
_geom_torsion
_geom_torsion_site_symmetry_1
_geom_torsion_site_symmetry_4
N1 Li2 Li3 O2 -63.2(2) . .
N1 Li2 Li3 O2 151.43(19) 2_655 .
O1 Li2 Li3 O2 -5.4(7) 2_655 .
O1 Li2 Li3 O2 35.96(17) . .
C8 Li2 Li3 O2 123.9(2) 2_655 .
C8 Li2 Li3 O2 -30.18(18) . .
Li3 Li2 Li3 O2 -152.0(2) 2_655 .
C13 Li2 Li3 O2 89.3(3) 2_655 .
C13 Li2 Li3 O2 3.29(18) . .
N1 Li2 Li3 N1 -145.4(2) 2_655 .
O1 Li2 Li3 N1 57.7(5) 2_655 .
O1 Li2 Li3 N1 99.11(12) . .
C8 Li2 Li3 N1 -172.9(2) 2_655 .
C8 Li2 Li3 N1 32.97(7) . .
Li3 Li2 Li3 N1 -88.85(10) 2_655 .
C13 Li2 Li3 N1 152.5(4) 2_655 .
C13 Li2 Li3 N1 66.44(9) . .
N1 Li2 Li3 C4 165.36(19) . 2_655
N1 Li2 Li3 C4 19.9(2) 2_655 2_655
O1 Li2 Li3 C4 -136.9(5) 2_655 2_655
O1 Li2 Li3 C4 -95.53(15) . 2_655
C8 Li2 Li3 C4 -7.6(3) 2_655 2_655
C8 Li2 Li3 C4 -161.67(17) . 2_655
Li3 Li2 Li3 C4 76.51(13) 2_655 2_655
C13 Li2 Li3 C4 -42.2(4) 2_655 2_655
C13 Li2 Li3 C4 -128.20(15) . 2_655
N1 Li2 Li3 C3 127.52(17) . 2_655
N1 Li2 Li3 C3 -17.9(2) 2_655 2_655
O1 Li2 Li3 C3 -174.8(5) 2_655 2_655
O1 Li2 Li3 C3 -133.37(15) . 2_655
C8 Li2 Li3 C3 -45.4(3) 2_655 2_655
C8 Li2 Li3 C3 160.49(16) . 2_655
Li3 Li2 Li3 C3 38.67(11) 2_655 2_655
C13 Li2 Li3 C3 -80.0(4) 2_655 2_655
C13 Li2 Li3 C3 -166.04(15) . 2_655
N1 Li2 Li3 C5 172.31(15) . 2_655
N1 Li2 Li3 C5 26.89(15) 2_655 2_655
O1 Li2 Li3 C5 -130.0(5) 2_655 2_655
O1 Li2 Li3 C5 -88.58(9) . 2_655
C8 Li2 Li3 C5 -0.6(2) 2_655 2_655
C8 Li2 Li3 C5 -154.72(12) . 2_655
Li3 Li2 Li3 C5 83.46(8) 2_655 2_655
C13 Li2 Li3 C5 -35.2(3) 2_655 2_655
C13 Li2 Li3 C5 -121.25(10) . 2_655
N1 Li2 Li3 O1 -99.11(12) . .
N1 Li2 Li3 O1 115.48(12) 2_655 .
O1 Li2 Li3 O1 -41.4(5) 2_655 .
C8 Li2 Li3 O1 87.97(17) 2_655 .
C8 Li2 Li3 O1 -66.14(8) . .
Li3 Li2 Li3 O1 172.04(7) 2_655 .
C13 Li2 Li3 O1 53.4(3) 2_655 .
C13 Li2 Li3 O1 -32.67(6) . .
N1 Li2 Li3 C2 120.93(14) . 2_655
N1 Li2 Li3 C2 -24.48(15) 2_655 2_655
O1 Li2 Li3 C2 178.7(5) 2_655 2_655
O1 Li2 Li3 C2 -139.95(9) . 2_655
C8 Li2 Li3 C2 -52.0(2) 2_655 2_655
C8 Li2 Li3 C2 153.91(11) . 2_655
Li3 Li2 Li3 C2 32.09(5) 2_655 2_655
C13 Li2 Li3 C2 -86.6(3) 2_655 2_655
C13 Li2 Li3 C2 -172.62(10) . 2_655
N1 Li2 Li3 C1 145.38(14) . 2_655
N1 Li2 Li3 C1 -0.03(12) 2_655 2_655
O1 Li2 Li3 C1 -156.9(5) 2_655 2_655
O1 Li2 Li3 C1 -115.51(8) . 2_655
C8 Li2 Li3 C1 -27.54(17) 2_655 2_655
C8 Li2 Li3 C1 178.35(11) . 2_655
Li3 Li2 Li3 C1 56.53(5) 2_655 2_655
C13 Li2 Li3 C1 -62.1(3) 2_655 2_655
C13 Li2 Li3 C1 -148.18(9) . 2_655
N1 Li2 Li3 C8 -32.97(7) . .
N1 Li2 Li3 C8 -178.38(16) 2_655 .
O1 Li2 Li3 C8 24.8(5) 2_655 .
O1 Li2 Li3 C8 66.14(8) . .
C8 Li2 Li3 C8 154.1(2) 2_655 .
Li3 Li2 Li3 C8 -121.82(7) 2_655 .
C13 Li2 Li3 C8 119.5(3) 2_655 .
C13 Li2 Li3 C8 33.47(6) . .
N1 Li2 O1 C13 -39.84(13) . .
N1 Li2 O1 C13 168.64(16) 2_655 .
O1 Li2 O1 C13 80.25(10) 2_655 .
C8 Li2 O1 C13 141.14(11) 2_655 .
C8 Li2 O1 C13 -17.92(10) . .
Li3 Li2 O1 C13 -90.81(12) . .
Li3 Li2 O1 C13 118.4(5) 2_655 .
C13 Li2 O1 C13 110.24(11) 2_655 .
N1 Li2 O1 C14 -178.11(17) . .
N1 Li2 O1 C14 30.4(3) 2_655 .
O1 Li2 O1 C14 -58.02(16) 2_655 .
C8 Li2 O1 C14 2.9(2) 2_655 .
C8 Li2 O1 C14 -156.19(18) . .
Li3 Li2 O1 C14 130.92(18) . .
Li3 Li2 O1 C14 -19.9(6) 2_655 .
C13 Li2 O1 C14 -28.03(19) 2_655 .
C13 Li2 O1 C14 -138.3(2) . .
N1 Li2 O1 Li3 50.97(10) . .
N1 Li2 O1 Li3 -100.55(18) 2_655 .
O1 Li2 O1 Li3 171.07(7) 2_655 .
C8 Li2 O1 Li3 -128.05(11) 2_655 .
C8 Li2 O1 Li3 72.89(8) . .
Li3 Li2 O1 Li3 -150.8(5) 2_655 .
C13 Li2 O1 Li3 -158.95(8) 2_655 .
C13 Li2 O1 Li3 90.81(12) . .
O2 Li3 O1 C13 -53.44(13) . .
N1 Li3 O1 C13 51.10(10) . .
C4 Li3 O1 C13 -150.99(13) 2_655 .
C3 Li3 O1 C13 -176.55(19) 2_655 .
C5 Li3 O1 C13 -170.77(11) 2_655 .
C2 Li3 O1 C13 150.28(13) 2_655 .
Li2 Li3 O1 C13 102.39(10) . .
C1 Li3 O1 C13 159.15(10) 2_655 .
C8 Li3 O1 C13 22.47(9) . .
O2 Li3 O1 C14 85.14(19) . .
N1 Li3 O1 C14 -170.33(17) . .
C4 Li3 O1 C14 -12.4(2) 2_655 .
C3 Li3 O1 C14 -38.0(3) 2_655 .
C5 Li3 O1 C14 -32.2(2) 2_655 .
C2 Li3 O1 C14 -71.1(2) 2_655 .
Li2 Li3 O1 C14 -119.03(17) . .
C1 Li3 O1 C14 -62.27(19) 2_655 .
C8 Li3 O1 C14 161.04(18) . .
O2 Li3 O1 Li2 -155.83(11) . .
N1 Li3 O1 Li2 -51.29(6) . .
C4 Li3 O1 Li2 106.63(12) 2_655 .
C3 Li3 O1 Li2 81.06(19) 2_655 .
C5 Li3 O1 Li2 86.84(8) 2_655 .
C2 Li3 O1 Li2 47.89(11) 2_655 .
C1 Li3 O1 Li2 56.76(6) 2_655 .
C8 Li3 O1 Li2 -79.92(6) . .
N1 Li2 N1 C8 173.31(9) 2_655 .
O1 Li2 N1 C8 -63.32(18) 2_655 .
O1 Li2 N1 C8 39.61(11) . .
C8 Li2 N1 C8 -150.1(12) 2_655 .
Li3 Li2 N1 C8 103.75(13) . .
Li3 Li2 N1 C8 -135.23(14) 2_655 .
C13 Li2 N1 C8 -51.8(3) 2_655 .
C13 Li2 N1 C8 17.49(9) . .
N1 Li2 N1 C6 -52.03(12) 2_655 .
O1 Li2 N1 C6 71.3(2) 2_655 .
O1 Li2 N1 C6 174.27(12) . .
C8 Li2 N1 C6 -15.5(13) 2_655 .
C8 Li2 N1 C6 134.66(17) . .
Li3 Li2 N1 C6 -121.59(15) . .
Li3 Li2 N1 C6 -0.6(2) 2_655 .
C13 Li2 N1 C6 82.9(3) 2_655 .
C13 Li2 N1 C6 152.15(14) . .
N1 Li2 N1 Li3 69.57(9) 2_655 .
O1 Li2 N1 Li3 -167.07(19) 2_655 .
O1 Li2 N1 Li3 -64.14(11) . .
C8 Li2 N1 Li3 106.1(13) 2_655 .
C8 Li2 N1 Li3 -103.75(13) . .
Li3 Li2 N1 Li3 121.03(19) 2_655 .
C13 Li2 N1 Li3 -155.5(3) 2_655 .
C13 Li2 N1 Li3 -86.26(10) . .
O2 Li3 N1 C8 36.76(17) . .
C4 Li3 N1 C8 -143.6(5) 2_655 .
C3 Li3 N1 C8 170.42(18) 2_655 .
C5 Li3 N1 C8 -113.29(18) 2_655 .
O1 Li3 N1 C8 -52.75(10) . .
C2 Li3 N1 C8 -168.11(11) 2_655 .
Li2 Li3 N1 C8 -103.25(14) . .
C1 Li3 N1 C8 -136.66(12) 2_655 .
O2 Li3 N1 C6 -98.24(16) . .
C4 Li3 N1 C6 81.4(5) 2_655 .
C3 Li3 N1 C6 35.4(2) 2_655 .
C5 Li3 N1 C6 111.71(19) 2_655 .
O1 Li3 N1 C6 172.25(11) . .
C2 Li3 N1 C6 56.89(17) 2_655 .
Li2 Li3 N1 C6 121.76(15) . .
C1 Li3 N1 C6 88.35(15) 2_655 .
C8 Li3 N1 C6 -135.00(16) . .
O2 Li3 N1 Li2 140.00(17) . .
C4 Li3 N1 Li2 -40.3(5) 2_655 .
C3 Li3 N1 Li2 -86.3(2) 2_655 .
C5 Li3 N1 Li2 -10.0(2) 2_655 .
O1 Li3 N1 Li2 50.49(11) . .
C2 Li3 N1 Li2 -64.87(15) 2_655 .
C1 Li3 N1 Li2 -33.41(14) 2_655 .
C8 Li3 N1 Li2 103.25(14) . .
C4 Li1 C1 C2 103.30(11) 5_665 .
C4 Li1 C1 C2 -76.70(11) . .
C5 Li1 C1 C2 65.41(14) 5_665 .
C5 Li1 C1 C2 -114.59(14) . .
C3 Li1 C1 C2 144.04(11) 5_665 .
C3 Li1 C1 C2 -35.96(11) . .
C1 Li1 C1 C2 -88(100) 5_665 .
C2 Li1 C1 C2 180.0 5_665 .
C4 Li1 C1 C5 -142.11(11) 5_665 .
C4 Li1 C1 C5 37.89(11) . .
C5 Li1 C1 C5 180.0 5_665 .
C3 Li1 C1 C5 -101.37(11) 5_665 .
C3 Li1 C1 C5 78.63(11) . .
C1 Li1 C1 C5 27(100) 5_665 .
C2 Li1 C1 C5 114.59(14) . .
C2 Li1 C1 C5 -65.41(14) 5_665 .
C4 Li1 C1 C6 -21.58(15) 5_665 .
C4 Li1 C1 C6 158.42(15) . .
C5 Li1 C1 C6 -59.47(16) 5_665 .
C5 Li1 C1 C6 120.53(16) . .
C3 Li1 C1 C6 19.16(15) 5_665 .
C3 Li1 C1 C6 -160.84(15) . .
C1 Li1 C1 C6 147(100) 5_665 .
C2 Li1 C1 C6 -124.88(16) . .
C2 Li1 C1 C6 55.12(16) 5_665 .
C4 Li1 C1 Li3 164.38(10) 5_665 2_655
C4 Li1 C1 Li3 -15.62(10) . 2_655
C5 Li1 C1 Li3 126.49(11) 5_665 2_655
C5 Li1 C1 Li3 -53.51(11) . 2_655
C3 Li1 C1 Li3 -154.88(10) 5_665 2_655
C3 Li1 C1 Li3 25.12(10) . 2_655
C1 Li1 C1 Li3 -27(100) 5_665 2_655
C2 Li1 C1 Li3 61.08(11) . 2_655
C2 Li1 C1 Li3 -118.92(11) 5_665 2_655
C5 C1 C2 C3 -0.33(17) . .
C6 C1 C2 C3 177.29(14) . .
Li1 C1 C2 C3 62.81(11) . .
Li3 C1 C2 C3 -57.74(13) 2_655 .
C5 C1 C2 Li1 -63.14(10) . .
C6 C1 C2 Li1 114.48(14) . .
Li3 C1 C2 Li1 -120.55(8) 2_655 .
C5 C1 C2 Li3 57.41(11) . 2_655
C6 C1 C2 Li3 -124.97(15) . 2_655
Li1 C1 C2 Li3 120.55(8) . 2_655
C4 Li1 C2 C3 142.88(12) 5_665 .
C4 Li1 C2 C3 -37.12(12) . .
C5 Li1 C2 C3 100.15(13) 5_665 .
C5 Li1 C2 C3 -79.85(13) . .
C3 Li1 C2 C3 180.0 5_665 .
C1 Li1 C2 C3 61.50(16) 5_665 .
C1 Li1 C2 C3 -118.50(16) . .
C2 Li1 C2 C3 0.00(7) 5_665 .
C4 Li1 C2 C1 -98.63(11) 5_665 .
C4 Li1 C2 C1 81.37(11) . .
C5 Li1 C2 C1 -141.35(10) 5_665 .
C5 Li1 C2 C1 38.65(10) . .
C3 Li1 C2 C1 -61.50(16) 5_665 .
C3 Li1 C2 C1 118.50(16) . .
C1 Li1 C2 C1 180.0 5_665 .
C2 Li1 C2 C1 0.00(16) 5_665 .
C4 Li1 C2 Li3 -166.92(10) 5_665 2_655
C4 Li1 C2 Li3 13.08(10) . 2_655
C5 Li1 C2 Li3 150.35(10) 5_665 2_655
C5 Li1 C2 Li3 -29.65(10) . 2_655
C3 Li1 C2 Li3 -129.80(13) 5_665 2_655
C3 Li1 C2 Li3 50.20(13) . 2_655
C1 Li1 C2 Li3 111.70(12) 5_665 2_655
C1 Li1 C2 Li3 -68.30(12) . 2_655
C2 Li1 C2 Li3 0.00(10) 5_665 2_655
C1 C2 C3 C4 0.02(19) . .
Li1 C2 C3 C4 63.02(12) . .
Li3 C2 C3 C4 -66.44(14) 2_655 .
C1 C2 C3 Li1 -62.99(11) . .
Li3 C2 C3 Li1 -129.46(10) 2_655 .
C1 C2 C3 Li3 66.47(14) . 2_655
Li1 C2 C3 Li3 129.46(10) . 2_655
C4 Li1 C3 C4 180.0 5_665 .
C5 Li1 C3 C4 141.83(10) 5_665 .
C5 Li1 C3 C4 -38.17(10) . .
C3 Li1 C3 C4 0(100) 5_665 .
C1 Li1 C3 C4 99.82(11) 5_665 .
C1 Li1 C3 C4 -80.18(11) . .
C2 Li1 C3 C4 -116.24(16) . .
C2 Li1 C3 C4 63.76(16) 5_665 .
C4 Li1 C3 C2 -63.76(16) 5_665 .
C4 Li1 C3 C2 116.24(16) . .
C5 Li1 C3 C2 -101.92(11) 5_665 .
C5 Li1 C3 C2 78.08(11) . .
C3 Li1 C3 C2 0(38) 5_665 .
C1 Li1 C3 C2 -143.94(10) 5_665 .
C1 Li1 C3 C2 36.06(10) . .
C2 Li1 C3 C2 180.0 5_665 .
C4 Li1 C3 Li3 -133.10(13) 5_665 2_655
C4 Li1 C3 Li3 46.90(13) . 2_655
C5 Li1 C3 Li3 -171.27(11) 5_665 2_655
C5 Li1 C3 Li3 8.73(11) . 2_655
C3 Li1 C3 Li3 0(100) 5_665 2_655
C1 Li1 C3 Li3 146.71(11) 5_665 2_655
C1 Li1 C3 Li3 -33.29(11) . 2_655
C2 Li1 C3 Li3 -69.35(13) . 2_655
C2 Li1 C3 Li3 110.65(13) 5_665 2_655
C2 C3 C4 C5 0.30(19) . .
Li1 C3 C4 C5 64.44(11) . .
Li3 C3 C4 C5 -75.90(13) 2_655 .
C2 C3 C4 Li1 -64.14(12) . .
Li3 C3 C4 Li1 -140.34(9) 2_655 .
C2 C3 C4 Li3 76.20(14) . 2_655
Li1 C3 C4 Li3 140.34(9) . 2_655
C4 Li1 C4 C3 0(100) 5_665 .
C5 Li1 C4 C3 -64.00(14) 5_665 .
C5 Li1 C4 C3 116.00(14) . .
C3 Li1 C4 C3 180.0 5_665 .
C1 Li1 C4 C3 -101.57(10) 5_665 .
C1 Li1 C4 C3 78.43(10) . .
C2 Li1 C4 C3 37.25(10) . .
C2 Li1 C4 C3 -142.75(10) 5_665 .
C4 Li1 C4 C5 0(100) 5_665 .
C5 Li1 C4 C5 180.0 5_665 .
C3 Li1 C4 C5 64.00(14) 5_665 .
C3 Li1 C4 C5 -116.00(14) . .
C1 Li1 C4 C5 142.43(9) 5_665 .
C1 Li1 C4 C5 -37.57(9) . .
C2 Li1 C4 C5 -78.75(10) . .
C2 Li1 C4 C5 101.25(10) 5_665 .
C4 Li1 C4 Li3 0(100) 5_665 2_655
C5 Li1 C4 Li3 -119.33(15) 5_665 2_655
C5 Li1 C4 Li3 60.67(15) . 2_655
C3 Li1 C4 Li3 124.66(16) 5_665 2_655
C3 Li1 C4 Li3 -55.34(16) . 2_655
C1 Li1 C4 Li3 -156.90(14) 5_665 2_655
C1 Li1 C4 Li3 23.10(14) . 2_655
C2 Li1 C4 Li3 -18.08(15) . 2_655
C2 Li1 C4 Li3 161.92(15) 5_665 2_655
C3 C4 C5 C1 -0.50(18) . .
Li1 C4 C5 C1 65.10(10) . .
Li3 C4 C5 C1 -73.16(13) 2_655 .
C3 C4 C5 Li1 -65.60(12) . .
Li3 C4 C5 Li1 -138.26(10) 2_655 .
C3 C4 C5 Li3 72.66(14) . 2_655
Li1 C4 C5 Li3 138.26(10) . 2_655
C2 C1 C5 C4 0.50(16) . .
C6 C1 C5 C4 -177.21(13) . .
Li1 C1 C5 C4 -63.88(11) . .
Li3 C1 C5 C4 61.18(13) 2_655 .
C2 C1 C5 Li1 64.39(10) . .
C6 C1 C5 Li1 -113.33(13) . .
Li3 C1 C5 Li1 125.06(9) 2_655 .
C2 C1 C5 Li3 -60.67(13) . 2_655
C6 C1 C5 Li3 121.62(15) . 2_655
Li1 C1 C5 Li3 -125.06(9) . 2_655
C4 Li1 C5 C4 180.0 5_665 .
C5 Li1 C5 C4 0.0(3) 5_665 .
C3 Li1 C5 C4 -143.16(10) 5_665 .
C3 Li1 C5 C4 36.84(10) . .
C1 Li1 C5 C4 -64.11(15) 5_665 .
C1 Li1 C5 C4 115.89(15) . .
C2 Li1 C5 C4 78.04(12) . .
C2 Li1 C5 C4 -101.96(12) 5_665 .
C4 Li1 C5 C1 64.11(15) 5_665 .
C4 Li1 C5 C1 -115.89(15) . .
C5 Li1 C5 C1 0.0(3) 5_665 .
C3 Li1 C5 C1 100.95(10) 5_665 .
C3 Li1 C5 C1 -79.05(10) . .
C1 Li1 C5 C1 180.0 5_665 .
C2 Li1 C5 C1 -37.85(9) . .
C2 Li1 C5 C1 142.15(9) 5_665 .
C4 Li1 C5 Li3 135.22(13) 5_665 2_655
C4 Li1 C5 Li3 -44.78(13) . 2_655
C5 Li1 C5 Li3 0.0(3) 5_665 2_655
C3 Li1 C5 Li3 172.06(10) 5_665 2_655
C3 Li1 C5 Li3 -7.94(10) . 2_655
C1 Li1 C5 Li3 -108.89(12) 5_665 2_655
C1 Li1 C5 Li3 71.11(12) . 2_655
C2 Li1 C5 Li3 33.26(10) . 2_655
C2 Li1 C5 Li3 -146.74(10) 5_665 2_655
C8 N1 C6 C1 130.50(14) . .
Li2 N1 C6 C1 1.0(2) . .
Li3 N1 C6 C1 -99.50(16) . .
C8 N1 C6 C7 -104.53(17) . .
Li2 N1 C6 C7 126.01(16) . .
Li3 N1 C6 C7 25.47(19) . .
C2 C1 C6 N1 95.24(18) . .
C5 C1 C6 N1 -87.58(17) . .
Li1 C1 C6 N1 -174.07(9) . .
Li3 C1 C6 N1 -1.2(2) 2_655 .
C2 C1 C6 C7 -29.2(2) . .
C5 C1 C6 C7 147.97(16) . .
Li1 C1 C6 C7 61.48(16) . .
Li3 C1 C6 C7 -125.64(16) 2_655 .
C6 N1 C8 C9 10.7(2) . .
Li2 N1 C8 C9 147.53(15) . .
Li3 N1 C8 C9 -126.29(17) . .
C6 N1 C8 C13 -169.96(13) . .
Li2 N1 C8 C13 -33.16(15) . .
Li3 N1 C8 C13 53.02(17) . .
C6 N1 C8 Li2 -136.80(15) . .
Li3 N1 C8 Li2 86.18(11) . .
C6 N1 C8 Li3 137.02(17) . .
Li2 N1 C8 Li3 -86.18(11) . .
N1 Li2 C8 N1 -42.2(13) 2_655 .
O1 Li2 C8 N1 127.83(13) 2_655 .
O1 Li2 C8 N1 -132.47(13) . .
C8 Li2 C8 N1 173.45(9) 2_655 .
Li3 Li2 C8 N1 -57.80(12) . .
Li3 Li2 C8 N1 59.4(2) 2_655 .
C13 Li2 C8 N1 151.00(10) 2_655 .
C13 Li2 C8 N1 -149.99(14) . .
N1 Li2 C8 C9 -88.8(4) . .
N1 Li2 C8 C9 -131.0(11) 2_655 .
O1 Li2 C8 C9 39.0(4) 2_655 .
O1 Li2 C8 C9 138.7(3) . .
C8 Li2 C8 C9 84.6(3) 2_655 .
Li3 Li2 C8 C9 -146.6(3) . .
Li3 Li2 C8 C9 -29.4(5) 2_655 .
C13 Li2 C8 C9 62.2(4) 2_655 .
C13 Li2 C8 C9 121.2(4) . .
N1 Li2 C8 C13 149.99(14) . .
N1 Li2 C8 C13 107.8(12) 2_655 .
O1 Li2 C8 C13 -82.19(14) 2_655 .
O1 Li2 C8 C13 17.52(10) . .
C8 Li2 C8 C13 -36.56(8) 2_655 .
Li3 Li2 C8 C13 92.19(12) . .
Li3 Li2 C8 C13 -150.7(2) 2_655 .
C13 Li2 C8 C13 -59.01(15) 2_655 .
N1 Li2 C8 Li3 57.80(12) . .
N1 Li2 C8 Li3 15.6(12) 2_655 .
O1 Li2 C8 Li3 -174.38(16) 2_655 .
O1 Li2 C8 Li3 -74.67(9) . .
C8 Li2 C8 Li3 -128.75(9) 2_655 .
Li3 Li2 C8 Li3 117.2(3) 2_655 .
C13 Li2 C8 Li3 -151.20(13) 2_655 .
C13 Li2 C8 Li3 -92.19(12) . .
O2 Li3 C8 N1 -144.45(16) . .
C4 Li3 C8 N1 133.9(5) 2_655 .
C3 Li3 C8 N1 -22.9(4) 2_655 .
C5 Li3 C8 N1 93.36(19) 2_655 .
O1 Li3 C8 N1 112.30(12) . .
C2 Li3 C8 N1 16.46(16) 2_655 .
Li2 Li3 C8 N1 56.15(12) . .
C1 Li3 C8 N1 54.26(14) 2_655 .
O2 Li3 C8 C9 -41.5(2) . .
N1 Li3 C8 C9 102.9(2) . .
C4 Li3 C8 C9 -123.2(4) 2_655 .
C3 Li3 C8 C9 80.0(5) 2_655 .
C5 Li3 C8 C9 -163.73(18) 2_655 .
O1 Li3 C8 C9 -144.79(19) . .
C2 Li3 C8 C9 119.4(2) 2_655 .
Li2 Li3 C8 C9 159.1(2) . .
C1 Li3 C8 C9 157.17(17) 2_655 .
O2 Li3 C8 C13 81.23(12) . .
N1 Li3 C8 C13 -134.32(15) . .
C4 Li3 C8 C13 -0.4(5) 2_655 .
C3 Li3 C8 C13 -157.2(4) 2_655 .
C5 Li3 C8 C13 -40.96(18) 2_655 .
O1 Li3 C8 C13 -22.01(8) . .
C2 Li3 C8 C13 -117.85(19) 2_655 .
Li2 Li3 C8 C13 -78.17(12) . .
C1 Li3 C8 C13 -80.06(16) 2_655 .
O2 Li3 C8 Li2 159.40(15) . .
N1 Li3 C8 Li2 -56.15(12) . .
C4 Li3 C8 Li2 77.8(5) 2_655 .
C3 Li3 C8 Li2 -79.0(4) 2_655 .
C5 Li3 C8 Li2 37.21(16) 2_655 .
O1 Li3 C8 Li2 56.15(9) . .
C2 Li3 C8 Li2 -39.69(17) 2_655 .
C1 Li3 C8 Li2 -1.89(13) 2_655 .
N1 C8 C9 C10 179.17(17) . .
C13 C8 C9 C10 -0.2(2) . .
Li2 C8 C9 C10 -114.0(3) . .
Li3 C8 C9 C10 113.3(2) . .
C8 C9 C10 C11 0.9(3) . .
C9 C10 C11 C12 -1.0(3) . .
C10 C11 C12 C13 0.3(3) . .
C11 C12 C13 O1 -179.31(18) . .
C11 C12 C13 C8 0.5(3) . .
C11 C12 C13 Li2 121.3(3) . .
C14 O1 C13 C12 -7.0(3) . .
Li2 O1 C13 C12 -148.52(18) . .
Li3 O1 C13 C12 140.60(18) . .
C14 O1 C13 C8 173.12(17) . .
Li2 O1 C13 C8 31.65(18) . .
Li3 O1 C13 C8 -39.23(15) . .
C14 O1 C13 Li2 141.5(2) . .
Li3 O1 C13 Li2 -70.88(12) . .
N1 C8 C13 C12 -179.96(16) . .
C9 C8 C13 C12 -0.5(2) . .
Li2 C8 C13 C12 156.52(18) . .
Li3 C8 C13 C12 -144.39(18) . .
N1 C8 C13 O1 -0.1(2) . .
C9 C8 C13 O1 179.29(14) . .
Li2 C8 C13 O1 -23.65(13) . .
Li3 C8 C13 O1 35.44(13) . .
N1 C8 C13 Li2 23.52(12) . .
C9 C8 C13 Li2 -157.07(14) . .
Li3 C8 C13 Li2 59.09(8) . .
N1 Li2 C13 C12 -148.3(3) . .
N1 Li2 C13 C12 59.6(4) 2_655 .
O1 Li2 C13 C12 -26.9(3) 2_655 .
O1 Li2 C13 C12 79.5(3) . .
C8 Li2 C13 C12 30.2(3) 2_655 .
C8 Li2 C13 C12 -131.3(3) . .
Li3 Li2 C13 C12 155.1(3) . .
Li3 Li2 C13 C12 -73.8(4) 2_655 .
C13 Li2 C13 C12 2.7(3) 2_655 .
N1 Li2 C13 O1 132.16(15) . .
N1 Li2 C13 O1 -19.9(2) 2_655 .
O1 Li2 C13 O1 -106.39(16) 2_655 .
C8 Li2 C13 O1 -49.34(12) 2_655 .
C8 Li2 C13 O1 149.19(17) . .
Li3 Li2 C13 O1 75.60(12) . .
Li3 Li2 C13 O1 -153.3(4) 2_655 .
C13 Li2 C13 O1 -76.80(12) 2_655 .
N1 Li2 C13 C8 -17.03(9) . .
N1 Li2 C13 C8 -169.1(3) 2_655 .
O1 Li2 C13 C8 104.43(10) 2_655 .
O1 Li2 C13 C8 -149.19(17) . .
C8 Li2 C13 C8 161.47(10) 2_655 .
Li3 Li2 C13 C8 -73.59(11) . .
Li3 Li2 C13 C8 57.5(3) 2_655 .
C13 Li2 C13 C8 134.01(10) 2_655 .
N1 Li3 O2 C18B -136.4(6) . .
C4 Li3 O2 C18B 43.7(7) 2_655 .
C3 Li3 O2 C18B 75.9(7) 2_655 .
C5 Li3 O2 C18B 18.1(7) 2_655 .
O1 Li3 O2 C18B -69.2(6) . .
C2 Li3 O2 C18B 79.8(7) 2_655 .
Li2 Li3 O2 C18B -94.2(7) . .
C1 Li3 O2 C18B 32.1(7) 2_655 .
C8 Li3 O2 C18B -119.7(6) . .
N1 Li3 O2 C15A 42.1(7) . .
C4 Li3 O2 C15A -137.7(7) 2_655 .
C3 Li3 O2 C15A -105.6(7) 2_655 .
C5 Li3 O2 C15A -163.4(7) 2_655 .
O1 Li3 O2 C15A 109.4(7) . .
C2 Li3 O2 C15A -101.7(7) 2_655 .
Li2 Li3 O2 C15A 84.3(7) . .
C1 Li3 O2 C15A -149.4(7) 2_655 .
C8 Li3 O2 C15A 58.8(7) . .
N1 Li3 O2 C15B 37.2(8) . .
C4 Li3 O2 C15B -142.7(8) 2_655 .
C3 Li3 O2 C15B -110.5(8) 2_655 .
C5 Li3 O2 C15B -168.3(8) 2_655 .
O1 Li3 O2 C15B 104.4(8) . .
C2 Li3 O2 C15B -106.7(8) 2_655 .
Li2 Li3 O2 C15B 79.4(8) . .
C1 Li3 O2 C15B -154.3(8) 2_655 .
C8 Li3 O2 C15B 53.9(8) . .
N1 Li3 O2 C18A -108.5(5) . .
C4 Li3 O2 C18A 71.6(5) 2_655 .
C3 Li3 O2 C18A 103.8(5) 2_655 .
C5 Li3 O2 C18A 46.0(5) 2_655 .
O1 Li3 O2 C18A -41.3(5) . .
C2 Li3 O2 C18A 107.6(5) 2_655 .
Li2 Li3 O2 C18A -66.3(5) . .
C1 Li3 O2 C18A 60.0(6) 2_655 .
C8 Li3 O2 C18A -91.9(5) . .
C18B O2 C15A C16A 21.3(9) . .
C15B O2 C15A C16A -5(7) . .
C18A O2 C15A C16A -5.1(10) . .
Li3 O2 C15A C16A -157.3(8) . .
O2 C15A C16A C17A -26.5(14) . .
C15A C16A C17A C18A 46.6(15) . .
C18B O2 C18A C17A -59(2) . .
C15A O2 C18A C17A 37.0(11) . .
C15B O2 C18A C17A 36.9(10) . .
Li3 O2 C18A C17A -168.5(7) . .
C16A C17A C18A O2 -48.9(13) . .
C18B O2 C15B C16B -11.4(10) . .
C15A O2 C15B C16B 144(8) . .
C18A O2 C15B C16B -36.6(10) . .
Li3 O2 C15B C16B 174.2(5) . .
O2 C15B C16B C17B 37.3(15) . .
C15B C16B C17B C18B -47.9(17) . .
C15A O2 C18B C17B -22.9(15) . .
C15B O2 C18B C17B -19.3(14) . .
C18A O2 C18B C17B 71(2) . .
Li3 O2 C18B C17B 155.8(10) . .
C16B C17B C18B O2 42.7(17) . .
